data_7234281
loop_
_publ_author_name
'Muhammad Adnan Asghar'
'Chengmin Ji'
'Yuelan Zhou'
'Zhihua Sun'
'Tariq Khan'
'Shuquan Zhang'
'Sangen Zhao'
'Junhua Luo'

_publ_section_title
;
 Order-disorder phase transition coupled with torsion in
 tri-n-butylammonium trichloroacetate (TBAT)
;
_journal_name_full 'Journal of Materials Chemistry C'
_journal_page_first 6053
_journal_page_last 6057
_journal_paper_doi 10.1039/C5TC00989H
_journal_volume 3
_journal_year 2015
_chemical_formula_moiety 'C12 H28 N, C2 Cl3 O2'
_chemical_formula_sum 'C14 H28 Cl3 N O2'
_chemical_formula_weight 348.72
_chemical_melting_point 355
_chemical_name_systematic 'Tri-n-butylammonium Trichloroacetate '
_space_group_IT_number 2
_space_group_name_Hall '-P 1'
_space_group_name_H-M_alt 'P -1'
_symmetry_cell_setting triclinic
_symmetry_space_group_name_H-M 'P -1'
_atom_sites_solution_hydrogens geom
_atom_sites_solution_primary direct
_atom_sites_solution_secondary difmap
_cell_angle_alpha 98.677(4)
_cell_angle_beta 101.665(4)
_cell_angle_gamma 98.350(3)
_cell_formula_units_Z 4
_cell_length_a 9.6704(3)
_cell_length_b 10.5407(4)
_cell_length_c 19.7334(9)
_cell_measurement_temperature 220(2)
_cell_volume 1915.04(14)
_computing_structure_refinement 'SHELXL-97 (Sheldrick, 1997)'
_computing_structure_solution 'SHELXS-97 (Sheldrick, 1990)'
_diffrn_ambient_temperature 220(2)
_diffrn_measured_fraction_theta_full 0.995
_diffrn_measured_fraction_theta_max 0.995
_diffrn_radiation_monochromator graphite
_diffrn_radiation_source 'fine-focus sealed tube'
_diffrn_radiation_type CuK\a
_diffrn_radiation_wavelength 1.54184
_diffrn_reflns_av_R_equivalents 0.0291
_diffrn_reflns_av_sigmaI/netI 0.0266
_diffrn_reflns_limit_h_max 10
_diffrn_reflns_limit_h_min -11
_diffrn_reflns_limit_k_max 12
_diffrn_reflns_limit_k_min -12
_diffrn_reflns_limit_l_max 23
_diffrn_reflns_limit_l_min -23
_diffrn_reflns_number 20199
_diffrn_reflns_theta_full 66.59
_diffrn_reflns_theta_max 66.59
_diffrn_reflns_theta_min 4.31
_exptl_absorpt_coefficient_mu 4.340
_exptl_absorpt_correction_T_max 0.5621
_exptl_absorpt_correction_T_min 0.4100
_exptl_absorpt_correction_type multi-scan
_exptl_crystal_colour Colorless
_exptl_crystal_density_diffrn 1.210
_exptl_crystal_density_method 'not measured'
_exptl_crystal_description rod
_exptl_crystal_F_000 744
_exptl_crystal_size_max 0.25
_exptl_crystal_size_mid 0.25
_exptl_crystal_size_min 0.15
_refine_diff_density_max 0.506
_refine_diff_density_min -0.517
_refine_diff_density_rms 0.052
_refine_ls_extinction_method none
_refine_ls_goodness_of_fit_ref 1.057
_refine_ls_hydrogen_treatment mixed
_refine_ls_matrix_type full
_refine_ls_number_parameters 416
_refine_ls_number_reflns 6738
_refine_ls_number_restraints 54
_refine_ls_restrained_S_all 1.076
_refine_ls_R_factor_all 0.0793
_refine_ls_R_factor_gt 0.0643
_refine_ls_shift/su_max 0.001
_refine_ls_shift/su_mean 0.000
_refine_ls_structure_factor_coef Fsqd
_refine_ls_weighting_details 'calc w=1/[\s^2^(Fo^2^)+(0.0805P)^2^+1.2971P] where P=(Fo^2^+2Fc^2^)/3'
_refine_ls_weighting_scheme calc
_refine_ls_wR_factor_gt 0.1657
_refine_ls_wR_factor_ref 0.1813
_reflns_number_gt 5300
_reflns_number_total 6738
_reflns_threshold_expression >2sigma(I)
_cod_data_source_file J-Mater-Chem-C-2015-3-6053.cif
_cod_data_source_block 2
_cod_depositor_comments
;
The following automatic conversions were performed:

data item '_exptl_absorpt_correction_type' value 'Multi-scan' was
changed to 'multi-scan' in accordance with the built-in table derived
from the CIF Core dictionary named 'cif_core.dic' version 2.4.5 last
updated on 2014-11-21.

Automatic conversion script
Id: cif_fix_values 6909 2019-04-08 15:41:33Z antanas 
;
_cod_original_cell_volume 1915.04(13)
_cod_original_sg_symbol_H-M P-1
_cod_database_code 7234281

loop_
_symmetry_equiv_pos_as_xyz
'x, y, z'
'-x, -y, -z'

loop_
_atom_site_label
_atom_site_type_symbol
_atom_site_fract_x
_atom_site_fract_y
_atom_site_fract_z
_atom_site_U_iso_or_equiv
_atom_site_adp_type
_atom_site_occupancy
_atom_site_symmetry_multiplicity
_atom_site_calc_flag
_atom_site_refinement_flags
_atom_site_disorder_assembly
_atom_site_disorder_group
Cl3 Cl 0.38614(12) 0.17657(11) 0.64502(6) 0.0934(4) Uani 1 1 d . . .
Cl1 Cl 0.09193(14) 0.12929(11) 0.57271(9) 0.1333(7) Uani 1 1 d . . .
Cl2 Cl 0.1921(2) 0.31942(19) 0.69918(7) 0.1379(7) Uani 1 1 d . . .
Cl5A Cl 0.0400(3) 0.3866(3) 0.1244(4) 0.0867(15) Uani 0.74(2) 1 d PU A 7
Cl4A Cl -0.2291(12) 0.4039(6) 0.1569(6) 0.1181(17) Uani 0.66(4) 1 d PU A 5
Cl6A Cl -0.1935(12) 0.4267(6) 0.0198(5) 0.101(2) Uani 0.61(3) 1 d PU A 9
O4 O 0.1655(2) 0.4208(2) 0.56618(13) 0.0630(6) Uani 1 1 d . . .
O11 O -0.1092(2) 0.12642(18) 0.06277(13) 0.0612(6) Uani 1 1 d . . .
C11 C 0.3673(3) 0.1394(3) 0.40139(19) 0.0614(8) Uani 1 1 d . . .
H11A H 0.3635 0.1365 0.3512 0.074 Uiso 1 1 calc R B 2
H11B H 0.3152 0.2073 0.4168 0.074 Uiso 1 1 calc R B 2
O7 O 0.3692(3) 0.3621(3) 0.55234(17) 0.0862(8) Uani 1 1 d . . .
N2 N 0.2377(3) 0.1308(2) -0.03377(12) 0.0504(6) Uani 1 1 d . C .
H2 H 0.2019 0.0432 -0.0390 0.061 Uiso 1 1 calc R . .
C24 C 0.0345(3) 0.1488(3) -0.13122(19) 0.0621(8) Uani 1 1 d . I .
H24A H 0.0057 0.0537 -0.1409 0.074 Uiso 1 1 calc R . .
H24B H 0.0989 0.1722 -0.1617 0.074 Uiso 1 1 calc R . .
N1 N 0.7480(3) 0.3488(2) 0.46991(13) 0.0524(6) Uani 1 1 d . F .
H1 H 0.7764 0.4309 0.4614 0.063 Uiso 1 1 calc R . .
C20A C 0.2512(5) 0.1113(5) 0.0915(2) 0.0584(15) Uani 0.665(9) 1 d PU C 1
H20A H 0.2480 0.0172 0.0788 0.070 Uiso 0.665(9) 1 calc PR C 1
H20B H 0.1529 0.1261 0.0894 0.070 Uiso 0.665(9) 1 calc PR C 1
C28 C -0.2020(3) 0.1938(3) 0.06240(16) 0.0475(6) Uani 1 1 d . A .
C25 C -0.0988(4) 0.2118(4) -0.1475(3) 0.0823(11) Uani 1 1 d . . .
H25A H -0.1644 0.1856 -0.1182 0.099 Uiso 1 1 calc R D 2
H25B H -0.0699 0.3070 -0.1357 0.099 Uiso 1 1 calc R D 2
C17 C 0.4051(4) 0.2792(3) -0.0838(2) 0.0625(8) Uani 1 1 d . . .
H17A H 0.3266 0.3217 -0.1035 0.075 Uiso 1 1 calc R . .
H17B H 0.4515 0.3287 -0.0365 0.075 Uiso 1 1 calc R . .
C27 C -0.1458(3) 0.3443(3) 0.09101(17) 0.0540(7) Uani 1 1 d . . .
C10 C 0.5226(3) 0.1752(3) 0.44198(17) 0.0545(7) Uani 1 1 d . H .
H10A H 0.5271 0.1751 0.4920 0.065 Uiso 1 1 calc R . .
H10B H 0.5760 0.1094 0.4252 0.065 Uiso 1 1 calc R . .
C9 C 0.5918(3) 0.3077(3) 0.43336(15) 0.0480(6) Uani 1 1 d . . .
H9A H 0.5823 0.3078 0.3830 0.058 Uiso 1 1 calc R H .
H9B H 0.5390 0.3728 0.4514 0.058 Uiso 1 1 calc R . .
C14 C 0.2619(3) 0.3564(3) 0.57553(15) 0.0461(6) Uani 1 1 d . . .
C18 C 0.3449(3) 0.1412(3) -0.07886(17) 0.0520(7) Uani 1 1 d . . .
H18A H 0.2991 0.0928 -0.1265 0.062 Uiso 1 1 calc R . .
H18B H 0.4246 0.0992 -0.0600 0.062 Uiso 1 1 calc R . .
O14 O -0.3308(3) 0.1612(2) 0.0403(2) 0.0980(10) Uani 1 1 d . . .
C13 C 0.2365(3) 0.2511(3) 0.62202(17) 0.0558(7) Uani 1 1 d . . .
C23 C 0.1120(3) 0.1942(3) -0.05552(18) 0.0577(8) Uani 1 1 d . . .
H23A H 0.1450 0.2888 -0.0472 0.069 Uiso 1 1 calc R I .
H23B H 0.0443 0.1769 -0.0257 0.069 Uiso 1 1 calc R . .
C19 C 0.3109(6) 0.1768(4) 0.0429(2) 0.0939(15) Uani 1 1 d . . .
H19A H 0.4122 0.1687 0.0492 0.113 Uiso 0.665(9) 1 d PR C 1
H19B H 0.3078 0.2698 0.0552 0.113 Uiso 0.665(9) 1 d PR C 1
H19C H 0.3900 0.2467 0.0436 0.113 Uiso 0.335(9) 1 d PR C 2
H19D H 0.2414 0.2185 0.0635 0.113 Uiso 0.335(9) 1 d PR C 2
C16 C 0.5128(4) 0.2808(4) -0.1295(2) 0.0723(9) Uani 1 1 d . . .
H16A H 0.4674 0.2266 -0.1758 0.087 Uiso 1 1 calc R . .
H16B H 0.5933 0.2421 -0.1082 0.087 Uiso 1 1 calc R . .
C4 C 0.8440(3) 0.2652(3) 0.4426(2) 0.0645(9) Uani 1 1 d . . .
H4A H 0.9435 0.3024 0.4673 0.077 Uiso 1 1 calc R H .
H4B H 0.8211 0.1784 0.4540 0.077 Uiso 1 1 calc R . .
C3 C 0.8341(4) 0.2505(4) 0.3664(2) 0.0772(10) Uani 1 1 d . G .
H3A H 0.8414 0.3367 0.3531 0.093 Uiso 1 1 calc R E 2
H3B H 0.7404 0.1987 0.3409 0.093 Uiso 1 1 calc R E 2
C5 C 0.7808(5) 0.3601(3) 0.54801(19) 0.0814(11) Uani 1 1 d U . .
H5A H 0.7466 0.2749 0.5588 0.098 Uiso 0.743(8) 1 d PR F 1
H5B H 0.8852 0.3803 0.5658 0.098 Uiso 0.743(8) 1 d PR F 1
H5C H 0.6896 0.3284 0.5595 0.098 Uiso 0.257(8) 1 d PR F 2
H5D H 0.8429 0.2969 0.5586 0.098 Uiso 0.257(8) 1 d PR F 2
C15 C 0.5702(5) 0.4173(5) -0.1392(3) 0.0986(15) Uani 1 1 d . . .
H15A H 0.4943 0.4503 -0.1676 0.148 Uiso 1 1 calc R . .
H15B H 0.6491 0.4145 -0.1625 0.148 Uiso 1 1 calc R . .
H15C H 0.6039 0.4744 -0.0935 0.148 Uiso 1 1 calc R . .
C21 C 0.3438(7) 0.1631(5) 0.1666(2) 0.1023(15) Uani 1 1 d . . .
H21A H 0.3714 0.2577 0.1712 0.123 Uiso 0.665(9) 1 d PR C 1
H21B H 0.2803 0.1491 0.1987 0.123 Uiso 0.665(9) 1 d PR C 1
H21C H 0.3497 0.2570 0.1810 0.123 Uiso 0.335(9) 1 d PR C 2
H21D H 0.2564 0.1150 0.1771 0.123 Uiso 0.335(9) 1 d PR C 2
C2 C 0.9534(5) 0.1834(5) 0.3450(3) 0.1039(16) Uani 1 1 d . G 2
H2A H 1.0457 0.2422 0.3652 0.125 Uiso 1 1 calc R G 2
H2B H 0.9557 0.1047 0.3658 0.125 Uiso 1 1 calc R G 2
C12 C 0.2935(4) 0.0087(4) 0.4115(2) 0.0810(11) Uani 1 1 d . H 2
H12A H 0.3420 -0.0595 0.3943 0.122 Uiso 1 1 calc R H 2
H12B H 0.1942 -0.0089 0.3855 0.122 Uiso 1 1 calc R H 2
H12C H 0.2972 0.0109 0.4612 0.122 Uiso 1 1 calc R H 2
C22 C 0.4743(6) 0.1137(7) 0.1941(3) 0.1171(18) Uani 1 1 d . C 2
H22A H 0.4699 0.0269 0.1682 0.141 Uiso 1 1 d R C 2
H22B H 0.4825 0.1105 0.2436 0.141 Uiso 1 1 d R C 2
H22C H 0.5572 0.1717 0.1887 0.141 Uiso 1 1 d R C 2
C26 C -0.1757(5) 0.1724(6) -0.2239(3) 0.1114(17) Uani 1 1 d . I 2
H26A H -0.1117 0.1999 -0.2531 0.167 Uiso 1 1 calc R I 2
H26B H -0.2594 0.2136 -0.2323 0.167 Uiso 1 1 calc R I 2
H26C H -0.2056 0.0784 -0.2356 0.167 Uiso 1 1 calc R I 2
C6A C 0.7196(5) 0.4543(4) 0.5846(2) 0.0588(12) Uani 0.743(8) 1 d PU F 1
H6A1 H 0.6148 0.4282 0.5727 0.071 Uiso 0.743(8) 1 calc PR F 1
H6A2 H 0.7436 0.5386 0.5706 0.071 Uiso 0.743(8) 1 calc PR F 1
C7 C 0.7783(7) 0.4677(5) 0.6661(2) 0.1026(14) Uani 1 1 d U . .
H7A H 0.7659 0.3817 0.6796 0.123 Uiso 0.743(8) 1 d PR F 1
H7B H 0.8806 0.5067 0.6799 0.123 Uiso 0.743(8) 1 d PR F 1
H7C H 0.7229 0.3789 0.6597 0.123 Uiso 0.257(8) 1 d PR F 2
H7D H 0.8656 0.4709 0.7020 0.123 Uiso 0.257(8) 1 d PR F 2
C8 C 0.6937(6) 0.5506(5) 0.7000(2) 0.1028(15) Uani 1 1 d . F .
H8A H 0.7191 0.6394 0.6930 0.154 Uiso 1 1 calc R . .
H8B H 0.7136 0.5491 0.7501 0.154 Uiso 1 1 calc R . .
H8C H 0.5924 0.5185 0.6795 0.154 Uiso 1 1 calc R . .
C1 C 0.9389(9) 0.1475(9) 0.2710(4) 0.179(4) Uani 1 1 d . . .
H1A H 0.8509 0.0847 0.2508 0.269 Uiso 1 1 calc R G 2
H1B H 1.0202 0.1088 0.2622 0.269 Uiso 1 1 calc R G 2
H1C H 0.9359 0.2244 0.2497 0.269 Uiso 1 1 calc R G 2
C6B C 0.8447(18) 0.4702(13) 0.5948(7) 0.068(3) Uani 0.257(8) 1 d PU F 2
H6B1 H 0.8253 0.5469 0.5745 0.081 Uiso 0.257(8) 1 calc PR F 2
H6B2 H 0.9488 0.4742 0.6070 0.081 Uiso 0.257(8) 1 calc PR F 2
C20B C 0.3600(11) 0.1155(10) 0.0845(5) 0.057(3) Uani 0.335(9) 1 d PU C 2
H20C H 0.4622 0.1200 0.0852 0.069 Uiso 0.335(9) 1 calc PR C 2
H20D H 0.3131 0.0239 0.0685 0.069 Uiso 0.335(9) 1 calc PR C 2
Cl6B Cl -0.131(3) 0.4170(8) 0.0190(8) 0.105(4) Uani 0.39(3) 1 d PU A 10
Cl5B Cl 0.018(2) 0.3682(13) 0.1529(11) 0.118(4) Uani 0.26(2) 1 d PU A 8
Cl4B Cl -0.268(3) 0.4082(8) 0.1327(19) 0.116(5) Uani 0.34(4) 1 d PU A 6

loop_
_atom_site_aniso_label
_atom_site_aniso_U_11
_atom_site_aniso_U_22
_atom_site_aniso_U_33
_atom_site_aniso_U_23
_atom_site_aniso_U_13
_atom_site_aniso_U_12
Cl3 0.0839(7) 0.1008(7) 0.1102(8) 0.0471(6) 0.0128(6) 0.0489(6)
Cl1 0.0935(8) 0.0771(7) 0.1994(15) 0.0735(8) -0.0360(9) -0.0325(6)
Cl2 0.1893(15) 0.1910(15) 0.0956(8) 0.0731(9) 0.0878(10) 0.1092(13)
Cl5A 0.0580(11) 0.0505(10) 0.130(3) -0.0109(11) 0.0032(11) -0.0049(7)
Cl4A 0.130(3) 0.116(4) 0.118(4) -0.0172(17) 0.062(3) 0.0451(19)
Cl6A 0.130(4) 0.0497(13) 0.106(3) 0.0305(15) -0.011(2) 0.0014(17)
O4 0.0500(12) 0.0553(12) 0.0957(16) 0.0388(11) 0.0235(11) 0.0128(10)
O11 0.0459(11) 0.0341(10) 0.1016(17) 0.0057(10) 0.0166(11) 0.0083(8)
C11 0.0548(18) 0.0586(18) 0.073(2) 0.0236(15) 0.0146(15) 0.0062(14)
O7 0.0727(16) 0.0906(18) 0.125(2) 0.0505(17) 0.0570(16) 0.0302(14)
N2 0.0627(15) 0.0309(10) 0.0566(13) 0.0068(9) 0.0155(11) 0.0042(10)
C24 0.0533(18) 0.0598(18) 0.083(2) 0.0257(16) 0.0249(16) 0.0180(14)
N1 0.0600(15) 0.0372(11) 0.0573(14) 0.0145(10) 0.0064(11) 0.0040(10)
C20A 0.052(3) 0.066(3) 0.062(3) 0.018(2) 0.020(2) 0.008(2)
C28 0.0415(15) 0.0358(13) 0.0684(18) 0.0113(12) 0.0198(13) 0.0060(11)
C25 0.063(2) 0.078(2) 0.120(3) 0.040(2) 0.027(2) 0.0269(19)
C17 0.0552(18) 0.0448(16) 0.092(2) 0.0217(15) 0.0224(17) 0.0072(13)
C27 0.0574(18) 0.0380(14) 0.0692(19) 0.0071(13) 0.0214(15) 0.0099(12)
C10 0.0514(17) 0.0461(15) 0.0701(19) 0.0182(14) 0.0168(14) 0.0108(13)
C9 0.0488(16) 0.0436(14) 0.0563(16) 0.0163(12) 0.0150(13) 0.0117(12)
C14 0.0404(15) 0.0416(14) 0.0566(16) 0.0124(12) 0.0123(12) 0.0029(11)
C18 0.0440(15) 0.0408(14) 0.0721(19) 0.0118(13) 0.0148(14) 0.0072(12)
O14 0.0419(13) 0.0548(14) 0.188(3) 0.0102(16) 0.0169(16) 0.0049(11)
C13 0.0491(16) 0.0578(17) 0.0657(18) 0.0249(14) 0.0124(14) 0.0133(13)
C23 0.0648(19) 0.0391(14) 0.081(2) 0.0143(14) 0.0372(17) 0.0142(13)
C19 0.154(4) 0.0492(19) 0.059(2) 0.0087(16) 0.006(2) -0.018(2)
C16 0.059(2) 0.071(2) 0.097(3) 0.0337(19) 0.0263(19) 0.0109(16)
C4 0.0489(17) 0.0462(16) 0.094(2) 0.0175(16) 0.0039(16) 0.0073(13)
C3 0.065(2) 0.075(2) 0.092(3) 0.010(2) 0.017(2) 0.0218(18)
C5 0.117(3) 0.0534(18) 0.0602(19) 0.0202(15) -0.002(2) -0.0056(19)
C15 0.075(3) 0.092(3) 0.153(4) 0.066(3) 0.047(3) 0.015(2)
C21 0.151(5) 0.086(3) 0.064(2) 0.007(2) 0.010(3) 0.028(3)
C2 0.094(3) 0.077(3) 0.154(5) 0.022(3) 0.050(3) 0.030(2)
C12 0.060(2) 0.073(2) 0.111(3) 0.035(2) 0.018(2) -0.0018(18)
C22 0.099(4) 0.155(5) 0.097(3) 0.015(3) 0.040(3) 0.005(3)
C26 0.076(3) 0.143(5) 0.136(4) 0.076(4) 0.022(3) 0.037(3)
C6A 0.062(3) 0.064(2) 0.059(2) 0.0266(19) 0.0172(19) 0.0164(19)
C7 0.164(4) 0.085(3) 0.063(2) 0.027(2) 0.020(3) 0.033(3)
C8 0.120(4) 0.112(4) 0.071(3) 0.026(2) 0.007(3) 0.015(3)
C1 0.199(8) 0.198(8) 0.162(7) -0.012(6) 0.093(6) 0.084(7)
C6B 0.086(5) 0.062(5) 0.057(5) 0.014(4) 0.020(4) 0.012(5)
C20B 0.049(5) 0.068(5) 0.055(5) 0.003(4) 0.018(4) 0.011(4)
Cl6B 0.179(9) 0.0520(18) 0.098(4) 0.0292(19) 0.058(5) 0.009(4)
Cl5B 0.113(6) 0.088(4) 0.110(7) -0.002(4) -0.028(5) -0.021(5)
Cl4B 0.138(8) 0.058(3) 0.172(11) -0.010(4) 0.094(8) 0.033(3)

loop_
_atom_type_symbol
_atom_type_description
_atom_type_scat_dispersion_real
_atom_type_scat_dispersion_imag
_atom_type_scat_source
C C 0.0181 0.0091 'International Tables Vol C Tables 4.2.6.8 and 6.1.1.4'
H H 0.0000 0.0000 'International Tables Vol C Tables 4.2.6.8 and 6.1.1.4'
Cl Cl 0.3639 0.7018 'International Tables Vol C Tables 4.2.6.8 and 6.1.1.4'
O O 0.0492 0.0322 'International Tables Vol C Tables 4.2.6.8 and 6.1.1.4'
N N 0.0311 0.0180 'International Tables Vol C Tables 4.2.6.8 and 6.1.1.4'

loop_
_geom_angle_atom_site_label_1
_geom_angle_atom_site_label_2
_geom_angle_atom_site_label_3
_geom_angle
_geom_angle_site_symmetry_1
_geom_angle_site_symmetry_3
C10 C11 C12 112.5(3) . .
C23 N2 C18 114.3(2) . .
C23 N2 C19 112.4(3) . .
C18 N2 C19 110.6(3) . .
C23 C24 C25 110.4(3) . .
C5 N1 C4 107.2(3) . .
C5 N1 C9 115.5(3) . .
C4 N1 C9 114.4(2) . .
C19 C20A C21 109.6(4) . .
O14 C28 O11 128.7(3) . .
O14 C28 C27 115.7(2) . .
O11 C28 C27 115.5(2) . .
C26 C25 C24 111.7(4) . .
C16 C17 C18 111.1(3) . .
C28 C27 Cl4B 109.4(5) . .
C28 C27 Cl6B 107.3(4) . .
Cl4B C27 Cl6B 109.9(13) . .
C28 C27 Cl4A 111.6(3) . .
Cl4B C27 Cl4A 18.4(11) . .
Cl6B C27 Cl4A 123.8(7) . .
C28 C27 Cl5B 109.8(4) . .
Cl4B C27 Cl5B 107.9(16) . .
Cl6B C27 Cl5B 112.6(14) . .
Cl4A C27 Cl5B 90.5(10) . .
C28 C27 Cl5A 114.3(2) . .
Cl4B C27 Cl5A 122.8(12) . .
Cl6B C27 Cl5A 90.6(9) . .
Cl4A C27 Cl5A 107.8(5) . .
Cl5B C27 Cl5A 22.6(8) . .
C28 C27 Cl6A 107.5(3) . .
Cl4B C27 Cl6A 91.1(13) . .
Cl6B C27 Cl6A 20.5(5) . .
Cl4A C27 Cl6A 107.0(7) . .
Cl5B C27 Cl6A 128.8(10) . .
Cl5A C27 Cl6A 108.4(5) . .
C9 C10 C11 111.5(2) . .
N1 C9 C10 115.0(2) . .
O7 C14 O4 128.7(3) . .
O7 C14 C13 117.3(3) . .
O4 C14 C13 113.9(2) . .
N2 C18 C17 114.6(2) . .
C14 C13 Cl2 110.8(2) . .
C14 C13 Cl3 113.1(2) . .
Cl2 C13 Cl3 108.46(18) . .
C14 C13 Cl1 107.5(2) . .
Cl2 C13 Cl1 108.85(19) . .
Cl3 C13 Cl1 108.10(18) . .
N2 C23 C24 114.0(2) . .
C20B C19 C20A 47.9(5) . .
C20B C19 N2 128.8(6) . .
C20A C19 N2 116.0(4) . .
C17 C16 C15 112.9(3) . .
C3 C4 N1 115.0(3) . .
C4 C3 C2 111.4(4) . .
C6B C5 C6A 50.1(7) . .
C6B C5 N1 125.0(6) . .
C6A C5 N1 115.4(3) . .
C22 C21 C20A 122.5(4) . .
C22 C21 C20B 90.2(5) . .
C20A C21 C20B 39.2(4) . .
C1 C2 C3 114.9(5) . .
C5 C6A C7 109.8(4) . .
C8 C7 C6A 106.3(4) . .
C8 C7 C6B 133.1(6) . .
C6A C7 C6B 42.2(6) . .
C5 C6B C7 107.8(10) . .
C19 C20B C21 115.4(7) . .

loop_
_geom_bond_atom_site_label_1
_geom_bond_atom_site_label_2
_geom_bond_distance
_geom_bond_site_symmetry_2
Cl3 C13 1.757(3) .
Cl1 C13 1.761(3) .
Cl2 C13 1.745(3) .
Cl5A C27 1.750(4) .
Cl4A C27 1.749(7) .
Cl6A C27 1.780(7) .
O4 C14 1.231(3) .
O11 C28 1.221(3) .
C11 C10 1.515(4) .
C11 C12 1.518(5) .
O7 C14 1.213(3) .
N2 C23 1.490(4) .
N2 C18 1.499(4) .
N2 C19 1.507(4) .
C24 C23 1.500(5) .
C24 C25 1.533(5) .
N1 C5 1.492(4) .
N1 C4 1.492(4) .
N1 C9 1.504(4) .
C20A C19 1.427(6) .
C20A C21 1.541(6) .
C28 O14 1.213(4) .
C28 C27 1.577(4) .
C25 C26 1.505(7) .
C17 C16 1.510(5) .
C17 C18 1.511(4) .
C27 Cl4B 1.724(11) .
C27 Cl6B 1.733(11) .
C27 Cl5B 1.750(11) .
C10 C9 1.508(4) .
C14 C13 1.567(4) .
C19 C20B 1.188(11) .
C16 C15 1.520(5) .
C4 C3 1.470(5) .
C3 C2 1.533(5) .
C5 C6B 1.348(14) .
C5 C6A 1.409(6) .
C21 C22 1.469(7) .
C21 C20B 1.666(10) .
C2 C1 1.425(9) .
C6A C7 1.572(6) .
C7 C8 1.460(7) .
C7 C6B 1.664(14) .
